data_4023983
loop_
_publ_author_name
'Mercedes Amat'
'Mar\'ia M. M. Santos'
'Oriol Bassas'
'N\'uria Llor'
'Carmen Escolano'
'Arantxa G\'omez-Esqu\'e'
'Elies Molins'
'Steven M. Allin'
'Vickie McKee'
'Joan Bosch'

_publ_section_title
;
 Straightforward Methodology for the Enantioselective Synthesis of
 Benzo[a]- and Indolo[2,3-a]quinolizidines
;
_journal_name_full 'Journal of Organic Chemistry'
_journal_page_first 5193
_journal_page_last 5201
_journal_paper_doi 10.1021/jo070539g
_journal_volume 72
_journal_year 2007
_chemical_absolute_configuration syn
_chemical_compound_source 'synthesis as described'
_chemical_formula_moiety 'C21 H31 N1 O6'
_chemical_formula_sum 'C21 H29 N O6'
_chemical_formula_weight 391.45
_chemical_name_systematic
;
 ?
;
_space_group_IT_number 19
_symmetry_cell_setting orthorhombic
_symmetry_Int_Tables_number 19
_symmetry_space_group_name_Hall 'P 2ac 2ab'
_symmetry_space_group_name_H-M 'P 21 21 21'
_atom_sites_solution_hydrogens geom
_atom_sites_solution_primary direct
_atom_sites_solution_secondary difmap
_audit_conform_dict_location ftp://ftp.iucr.org/pub/cif_core.dic
_audit_conform_dict_name cif_core.dic
_audit_conform_dict_version 2.2
_audit_creation_date 2005-03-10T12:51:12-00:00
_audit_creation_method 'WinGX routine CIF_UPDATE'
_cell_angle_alpha 90
_cell_angle_beta 90
_cell_angle_gamma 90
_cell_formula_units_Z 4
_cell_length_a 8.8750(10)
_cell_length_b 9.8410(10)
_cell_length_c 23.762(2)
_cell_measurement_reflns_used 25
_cell_measurement_temperature 293(2)
_cell_measurement_theta_max 21.4
_cell_measurement_theta_min 12.6
_cell_measurement_wavelength 0.71073
_cell_volume 2075.3(4)
_computing_cell_refinement 'CAD4 Express (Enraf Nonius, 1994)'
_computing_data_collection 'CAD4 Express (Enraf Nonius, 1994)'
_computing_data_reduction 'XCAD4 (Harms & Wocadlo, 1995)'
_computing_molecular_graphics 'Ortep-3 for Windows (Farrugia, 1997)'
_computing_publication_material 'WinGX publication routines (Farrugia, 1999)'
_computing_structure_refinement 'SHELXL-97 (Sheldrick, 1997)'
_computing_structure_solution 'SHELXS-97 (Sheldrick, 1997)'
_diffrn_ambient_temperature 293(2)
_diffrn_detector 'scintillation LiI'
_diffrn_detector_dtime 1.195
_diffrn_measured_fraction_theta_full 0.839
_diffrn_measured_fraction_theta_max 0.839
_diffrn_measurement_device '\k-geometry diffractometer'
_diffrn_measurement_device_type 'Enraf Nonius CAD4'
_diffrn_measurement_method 'non-profiled omega/2theta scans'
_diffrn_orient_matrix_type
;
  x-axis points to radiation source
  the matrix is specified in reciprocal space
;
_diffrn_orient_matrix_UB_11 0.025698
_diffrn_orient_matrix_UB_12 -0.095541
_diffrn_orient_matrix_UB_13 0.010546
_diffrn_orient_matrix_UB_21 0.108753
_diffrn_orient_matrix_UB_22 0.018549
_diffrn_orient_matrix_UB_23 -0.008146
_diffrn_orient_matrix_UB_31 0.015454
_diffrn_orient_matrix_UB_32 0.029175
_diffrn_orient_matrix_UB_33 0.039887
_diffrn_radiation_monochromator graphite
_diffrn_radiation_probe x-ray
_diffrn_radiation_type MoK\a
_diffrn_radiation_wavelength 0.71073
_diffrn_reflns_av_unetI/netI 0.1019
_diffrn_reflns_limit_h_max 13
_diffrn_reflns_limit_h_min 0
_diffrn_reflns_limit_k_max 15
_diffrn_reflns_limit_k_min 0
_diffrn_reflns_limit_l_max 36
_diffrn_reflns_limit_l_min 0
_diffrn_reflns_number 3689
_diffrn_reflns_theta_full 33.02
_diffrn_reflns_theta_max 33.02
_diffrn_reflns_theta_min 2.24
_diffrn_source 'Enraf Nonius FR590'
_diffrn_standards_decay_% 0
_diffrn_standards_interval_time 120
_diffrn_standards_number 3
_exptl_absorpt_coefficient_mu 0.091
_exptl_absorpt_correction_T_max 0.9676
_exptl_absorpt_correction_T_min 0.9304
_exptl_absorpt_correction_type psi-scan
_exptl_absorpt_process_details
;
North A.C.T., Phillips D.C. & Mathews F.S. (1968) Acta. Cryst. A24, 351
        Number of psi-scan sets used was   7
        Theta correction was applied.
        Averaged transmission function was used.
        Fourier smoothing - Window value   3
;
_exptl_crystal_colour colorless
_exptl_crystal_density_diffrn 1.253
_exptl_crystal_density_method 'not measured'
_exptl_crystal_description prism
_exptl_crystal_F_000 840
_exptl_crystal_size_max 0.59
_exptl_crystal_size_mid 0.33
_exptl_crystal_size_min 0.32
_refine_diff_density_max 0.177
_refine_diff_density_min -0.139
_refine_diff_density_rms 0.039
_refine_ls_abs_structure_details 'Flack H D (1983), Acta Cryst. A39, 876-881'
_refine_ls_abs_structure_Flack 0.8(18)
_refine_ls_extinction_method none
_refine_ls_goodness_of_fit_ref 1.004
_refine_ls_hydrogen_treatment mixed
_refine_ls_matrix_type full
_refine_ls_number_parameters 258
_refine_ls_number_reflns 3689
_refine_ls_number_restraints 0
_refine_ls_restrained_S_all 1.004
_refine_ls_R_factor_all 0.1836
_refine_ls_R_factor_gt 0.056
_refine_ls_shift/su_max 0
_refine_ls_shift/su_mean 0
_refine_ls_structure_factor_coef Fsqd
_refine_ls_weighting_details 'calc w=1/[\s^2^(Fo^2^)+(0.1077P)^2^+0.0000P] where P=(Fo^2^+2Fc^2^)/3'
_refine_ls_weighting_scheme calc
_refine_ls_wR_factor_gt 0.1419
_refine_ls_wR_factor_ref 0.1889
_reflns_number_gt 1952
_reflns_number_total 3689
_reflns_threshold_expression >2sigma(I)
_cod_data_source_file jo070539grom20070315_094441.cif
_cod_data_source_block jb47
_cod_database_code 4023983
_exptl_absorpt_factor_mur 0.029
_exptl_absorpt_correction_t_ave 0.9539
_diffrn_standards_decay_corr_max 1
_diffrn_standards_decay_corr_min 1

loop_
_symmetry_equiv_pos_as_xyz
'x, y, z'
'-x+1/2, -y, z+1/2'
'x+1/2, -y+1/2, -z'
'-x, y+1/2, -z+1/2'

loop_
_atom_site_label
_atom_site_type_symbol
_atom_site_fract_x
_atom_site_fract_y
_atom_site_fract_z
_atom_site_U_iso_or_equiv
_atom_site_adp_type
_atom_site_occupancy
_atom_site_symmetry_multiplicity
_atom_site_calc_flag
_atom_site_refinement_flags
_atom_site_disorder_assembly
_atom_site_disorder_group
C1 C 0.1959(4) 0.5937(2) 0.37698(11) 0.0415(6) Uani 1 1 d . . .
H1 H 0.1112 0.6364 0.3573 0.05 Uiso 1 1 calc R . .
C2 C 0.2783(5) 0.4970(2) 0.33447(13) 0.0473(7) Uani 1 1 d . . .
H2 H 0.2991 0.4126 0.3549 0.057 Uiso 1 1 calc R . .
C3 C 0.4314(4) 0.5524(2) 0.31489(11) 0.0427(6) Uani 1 1 d . . .
H3A H 0.5059 0.5355 0.3439 0.051 Uiso 1 1 calc R . .
H3B H 0.4626 0.5038 0.2813 0.051 Uiso 1 1 calc R . .
C4 C 0.4267(4) 0.7025(2) 0.30231(10) 0.0394(5) Uani 1 1 d . . .
C6 C 0.3150(4) 0.9192(2) 0.33002(9) 0.0357(5) Uani 1 1 d . . .
H6 H 0.3054 0.9287 0.2891 0.043 Uiso 1 1 calc R . .
C7 C 0.1623(4) 0.9512(2) 0.35599(10) 0.0406(6) Uani 1 1 d . . .
H7A H 0.1372 1.0459 0.3497 0.049 Uiso 1 1 calc R . .
H7B H 0.085 0.8955 0.3386 0.049 Uiso 1 1 calc R . .
C7A C 0.1691(4) 0.9225(2) 0.41853(10) 0.0375(5) Uani 1 1 d . . .
C8 C 0.1106(4) 1.0123(3) 0.45888(11) 0.0428(6) Uani 1 1 d . . .
H8 H 0.0616 1.091 0.4472 0.051 Uiso 1 1 calc R . .
C9 C 0.1245(5) 0.9857(3) 0.51575(11) 0.0460(7) Uani 1 1 d . . .
C10 C 0.2004(4) 0.8681(3) 0.53385(10) 0.0438(6) Uani 1 1 d . . .
C11 C 0.2628(4) 0.7811(2) 0.49420(11) 0.0405(6) Uani 1 1 d . . .
H11 H 0.317 0.7053 0.506 0.049 Uiso 1 1 calc R . .
C11A C 0.2447(4) 0.8067(2) 0.43640(10) 0.0361(5) Uani 1 1 d . . .
C11B C 0.3086(3) 0.7074(2) 0.39411(9) 0.0349(5) Uani 1 1 d . . .
H11B H 0.3973 0.6642 0.4109 0.042 Uiso 1 1 calc R . .
C12 C 0.1333(6) 0.5187(3) 0.42888(14) 0.0569(9) Uani 1 1 d . . .
H12A H 0.2157 0.4746 0.4485 0.068 Uiso 1 1 calc R . .
H12B H 0.0888 0.5845 0.4543 0.068 Uiso 1 1 calc R . .
C13 C 0.0150(8) 0.4123(4) 0.4135(2) 0.0740(13) Uani 1 1 d . . .
H13A H 0.0626 0.3379 0.3944 0.111 Uiso 1 1 calc R . .
H13B H -0.0594 0.4525 0.3894 0.111 Uiso 1 1 calc R . .
H13C H -0.0327 0.3797 0.4472 0.111 Uiso 1 1 calc R . .
C21 C 0.1758(7) 0.4583(3) 0.28435(15) 0.0633(10) Uani 1 1 d . . .
H21A H 0.2261 0.3895 0.2619 0.076 Uiso 1 1 calc R . .
H21B H 0.0833 0.419 0.2987 0.076 Uiso 1 1 calc R . .
C22 C 0.1375(6) 0.5774(4) 0.24723(16) 0.0628(9) Uani 1 1 d . . .
C23 C 0.2000(13) 0.6887(10) 0.1636(4) 0.115(3) Uani 1 1 d . . .
H23A H 0.2971 0.7147 0.1494 0.172 Uiso 1 1 calc R . .
H23B H 0.1568 0.763 0.1842 0.172 Uiso 1 1 calc R . .
H23C H 0.1352 0.6652 0.1328 0.172 Uiso 1 1 calc R . .
C61 C 0.4395(4) 1.0152(2) 0.34954(11) 0.0421(6) Uani 1 1 d . . .
H61A H 0.4556 1.0039 0.3896 0.05 Uiso 1 1 calc R . .
H61B H 0.5328 0.9927 0.3304 0.05 Uiso 1 1 calc R . .
C91 C 0.0110(8) 1.1944(3) 0.54237(15) 0.0749(15) Uani 1 1 d . . .
H91A H -0.0767 1.1819 0.5193 0.112 Uiso 1 1 calc R . .
H91B H 0.0858 1.2441 0.5217 0.112 Uiso 1 1 calc R . .
H91C H -0.0159 1.2443 0.5756 0.112 Uiso 1 1 calc R . .
C101 C 0.2786(7) 0.7314(4) 0.61102(14) 0.0658(10) Uani 1 1 d . . .
H10A H 0.3826 0.7309 0.5999 0.099 Uiso 1 1 calc R . .
H10B H 0.2288 0.6531 0.5957 0.099 Uiso 1 1 calc R . .
H10C H 0.2721 0.7292 0.6513 0.099 Uiso 1 1 calc R . .
N5 N 0.3567(3) 0.77746(18) 0.34206(8) 0.0365(5) Uani 1 1 d . . .
O4 O 0.4791(4) 0.7541(2) 0.25912(9) 0.0534(6) Uani 1 1 d . . .
O22 O 0.0516(9) 0.6699(5) 0.25719(17) 0.1060(19) Uani 1 1 d . . .
O23 O 0.2161(6) 0.5745(4) 0.19990(16) 0.0870(11) Uani 1 1 d . . .
O61 O 0.4003(5) 1.15291(17) 0.33797(10) 0.0559(8) Uani 1 1 d . . .
H61 H 0.4097 1.1678 0.3042 0.084 Uiso 1 1 calc R . .
O91 O 0.0698(5) 1.0660(2) 0.55793(9) 0.0654(9) Uani 1 1 d . . .
O101 O 0.2083(5) 0.8508(2) 0.59067(9) 0.0583(7) Uani 1 1 d . . .

loop_
_atom_site_aniso_label
_atom_site_aniso_U_11
_atom_site_aniso_U_22
_atom_site_aniso_U_33
_atom_site_aniso_U_23
_atom_site_aniso_U_13
_atom_site_aniso_U_12
C1 0.0515(16) 0.0322(9) 0.0409(11) 0.0007(8) 0.0022(11) -0.0053(10)
C2 0.069(2) 0.0278(8) 0.0455(12) -0.0043(9) -0.0031(13) -0.0029(11)
C3 0.0565(18) 0.0340(9) 0.0376(11) -0.0076(8) 0.0014(11) 0.0070(11)
C4 0.0482(15) 0.0357(10) 0.0343(10) -0.0094(8) 0.0054(10) -0.0011(11)
C6 0.0506(15) 0.0297(8) 0.0268(8) -0.0013(7) 0.0043(9) 0.0001(10)
C7 0.0488(16) 0.0388(10) 0.0343(10) 0.0016(8) 0.0008(10) 0.0063(10)
C7A 0.0455(15) 0.0360(9) 0.0310(9) 0.0009(8) 0.0066(9) 0.0024(10)
C8 0.0524(16) 0.0375(10) 0.0385(11) 0.0018(9) 0.0109(11) 0.0070(11)
C9 0.0607(19) 0.0419(12) 0.0354(11) -0.0022(9) 0.0137(12) 0.0066(13)
C10 0.0553(17) 0.0487(12) 0.0274(9) 0.0027(8) 0.0066(11) 0.0028(12)
C11 0.0487(16) 0.0382(11) 0.0344(10) 0.0012(8) 0.0043(10) 0.0045(11)
C11A 0.0434(14) 0.0335(9) 0.0313(9) -0.0007(8) 0.0050(9) 0.0009(10)
C11B 0.0449(13) 0.0299(8) 0.0300(9) 0.0001(7) 0.0035(9) -0.0002(9)
C12 0.071(3) 0.0449(14) 0.0552(16) 0.0081(11) 0.0074(16) -0.0142(16)
C13 0.087(4) 0.0559(17) 0.079(2) 0.0122(17) 0.003(2) -0.024(2)
C21 0.077(3) 0.0533(15) 0.0595(17) -0.0195(13) -0.0105(18) -0.0134(17)
C22 0.056(2) 0.077(2) 0.0550(17) -0.0194(16) -0.0144(17) 0.0038(19)
C23 0.091(6) 0.149(6) 0.103(4) 0.049(4) -0.015(4) 0.019(5)
C61 0.0531(17) 0.0359(10) 0.0372(11) -0.0014(8) 0.0072(11) -0.0072(11)
C91 0.121(5) 0.0501(15) 0.0534(16) -0.0033(14) 0.024(2) 0.025(2)
C101 0.075(3) 0.079(2) 0.0436(14) 0.0171(14) 0.0031(16) 0.017(2)
N5 0.0509(14) 0.0299(8) 0.0286(8) -0.0026(6) 0.0051(8) -0.0005(8)
O4 0.0751(19) 0.0444(8) 0.0408(9) -0.0050(7) 0.0203(11) -0.0011(10)
O22 0.114(5) 0.132(3) 0.072(2) -0.011(2) -0.013(3) 0.055(4)
O23 0.073(3) 0.111(2) 0.0761(18) 0.0170(18) 0.0057(18) 0.027(2)
O61 0.094(2) 0.0294(7) 0.0449(10) -0.0023(7) 0.0194(12) -0.0079(10)
O91 0.103(3) 0.0529(11) 0.0398(10) -0.0029(8) 0.0207(13) 0.0211(15)
O101 0.077(2) 0.0655(12) 0.0320(9) 0.0040(8) 0.0077(10) 0.0193(14)

loop_
_atom_type_symbol
_atom_type_description
_atom_type_scat_dispersion_real
_atom_type_scat_dispersion_imag
_atom_type_scat_source
C C 0.0033 0.0016 'International Tables Vol C Tables 4.2.6.8 and 6.1.1.4'
H H 0 0 'International Tables Vol C Tables 4.2.6.8 and 6.1.1.4'
N N 0.0061 0.0033 'International Tables Vol C Tables 4.2.6.8 and 6.1.1.4'
O O 0.0106 0.006 'International Tables Vol C Tables 4.2.6.8 and 6.1.1.4'

loop_
_geom_angle_atom_site_label_1
_geom_angle_atom_site_label_2
_geom_angle_atom_site_label_3
_geom_angle
_geom_angle_site_symmetry_1
_geom_angle_site_symmetry_3
_geom_angle_publ_flag
C12 C1 C11B 111.5(2) . . ?
C12 C1 C2 113.1(2) . . ?
C11B C1 C2 107.8(3) . . ?
C3 C2 C21 112.0(3) . . ?
C3 C2 C1 113.1(2) . . ?
C21 C2 C1 111.8(3) . . ?
C4 C3 C2 112.5(3) . . ?
O4 C4 N5 122.0(2) . . ?
O4 C4 C3 123.8(2) . . ?
N5 C4 C3 114.2(2) . . ?
N5 C6 C7 110.0(2) . . ?
N5 C6 C61 110.2(2) . . ?
C7 C6 C61 113.2(2) . . ?
C7A C7 C6 108.9(3) . . ?
C11A C7A C8 119.1(2) . . ?
C11A C7A C7 118.2(2) . . ?
C8 C7A C7 122.6(2) . . ?
C9 C8 C7A 121.0(2) . . ?
O91 C9 C8 125.2(3) . . ?
O91 C9 C10 115.0(2) . . ?
C8 C9 C10 119.8(2) . . ?
O101 C10 C11 125.1(3) . . ?
O101 C10 C9 115.5(3) . . ?
C11 C10 C9 119.4(2) . . ?
C10 C11 C11A 120.4(2) . . ?
C7A C11A C11 120.1(2) . . ?
C7A C11A C11B 120.5(2) . . ?
C11 C11A C11B 119.4(2) . . ?
N5 C11B C11A 111.30(18) . . ?
N5 C11B C1 107.6(2) . . ?
C11A C11B C1 113.4(2) . . ?
C13 C12 C1 112.7(3) . . ?
C22 C21 C2 113.1(3) . . ?
O22 C22 O23 121.0(5) . . ?
O22 C22 C21 127.8(5) . . ?
O23 C22 C21 111.2(4) . . ?
O61 C61 C6 110.7(3) . . ?
C4 N5 C6 119.86(19) . . ?
C4 N5 C11B 117.60(18) . . ?
C6 N5 C11B 122.1(2) . . ?
C22 O23 C23 116.4(6) . . ?
C9 O91 C91 117.1(2) . . ?
C10 O101 C101 117.7(3) . . ?

loop_
_geom_bond_atom_site_label_1
_geom_bond_atom_site_label_2
_geom_bond_distance
_geom_bond_site_symmetry_2
_geom_bond_publ_flag
C1 C12 1.541(4) . ?
C1 C11B 1.555(4) . ?
C1 C2 1.569(4) . ?
C2 C3 1.536(5) . ?
C2 C21 1.546(5) . ?
C3 C4 1.508(4) . ?
C4 O4 1.236(4) . ?
C4 N5 1.350(3) . ?
C6 N5 1.471(3) . ?
C6 C7 1.522(4) . ?
C6 C61 1.526(4) . ?
C7 C7A 1.514(3) . ?
C7A C11A 1.389(4) . ?
C7A C8 1.404(3) . ?
C8 C9 1.382(4) . ?
C9 O91 1.365(3) . ?
C9 C10 1.407(4) . ?
C10 O101 1.363(3) . ?
C10 C11 1.388(4) . ?
C11 C11A 1.406(3) . ?
C11A C11B 1.512(3) . ?
C11B N5 1.479(3) . ?
C12 C13 1.527(6) . ?
C21 C22 1.506(6) . ?
C22 O22 1.210(7) . ?
C22 O23 1.324(6) . ?
C23 O23 1.423(7) . ?
C61 O61 1.426(3) . ?
C91 O91 1.417(5) . ?
C101 O101 1.415(5) . ?

loop_
_geom_torsion_atom_site_label_1
_geom_torsion_atom_site_label_2
_geom_torsion_atom_site_label_3
_geom_torsion_atom_site_label_4
_geom_torsion
_geom_torsion_site_symmetry_1
_geom_torsion_site_symmetry_2
_geom_torsion_site_symmetry_3
_geom_torsion_site_symmetry_4
_geom_torsion_publ_flag
C12 C1 C2 C3 -133.0(3) . . . . ?
C11B C1 C2 C3 -9.2(3) . . . . ?
C12 C1 C2 C21 99.4(4) . . . . ?
C11B C1 C2 C21 -136.7(3) . . . . ?
C21 C2 C3 C4 85.3(3) . . . . ?
C1 C2 C3 C4 -42.2(3) . . . . ?
C2 C3 C4 O4 -132.3(4) . . . . ?
C2 C3 C4 N5 46.3(4) . . . . ?
N5 C6 C7 C7A 56.7(3) . . . . ?
C61 C6 C7 C7A -67.0(3) . . . . ?
C6 C7 C7A C11A -41.1(4) . . . . ?
C6 C7 C7A C8 134.9(3) . . . . ?
C11A C7A C8 C9 -1.3(5) . . . . ?
C7 C7A C8 C9 -177.1(3) . . . . ?
C7A C8 C9 O91 -179.2(4) . . . . ?
C7A C8 C9 C10 1.0(6) . . . . ?
O91 C9 C10 O101 0.1(6) . . . . ?
C8 C9 C10 O101 180.0(4) . . . . ?
O91 C9 C10 C11 -178.8(4) . . . . ?
C8 C9 C10 C11 1.1(6) . . . . ?
O101 C10 C11 C11A 178.3(4) . . . . ?
C9 C10 C11 C11A -2.9(5) . . . . ?
C8 C7A C11A C11 -0.5(5) . . . . ?
C7 C7A C11A C11 175.6(3) . . . . ?
C8 C7A C11A C11B 179.7(3) . . . . ?
C7 C7A C11A C11B -4.2(5) . . . . ?
C10 C11 C11A C7A 2.6(5) . . . . ?
C10 C11 C11A C11B -177.7(3) . . . . ?
C7A C11A C11B N5 31.6(4) . . . . ?
C11 C11A C11B N5 -148.1(3) . . . . ?
C7A C11A C11B C1 -89.9(3) . . . . ?
C11 C11A C11B C1 90.4(3) . . . . ?
C12 C1 C11B N5 -177.4(3) . . . . ?
C2 C1 C11B N5 57.9(3) . . . . ?
C12 C1 C11B C11A -53.8(3) . . . . ?
C2 C1 C11B C11A -178.6(2) . . . . ?
C11B C1 C12 C13 176.4(4) . . . . ?
C2 C1 C12 C13 -61.8(5) . . . . ?
C3 C2 C21 C22 -62.0(5) . . . . ?
C1 C2 C21 C22 66.1(5) . . . . ?
C2 C21 C22 O22 -73.5(8) . . . . ?
C2 C21 C22 O23 104.0(5) . . . . ?
N5 C6 C61 O61 179.9(2) . . . . ?
C7 C6 C61 O61 -56.5(3) . . . . ?
O4 C4 N5 C6 11.8(5) . . . . ?
C3 C4 N5 C6 -166.9(3) . . . . ?
O4 C4 N5 C11B -175.4(3) . . . . ?
C3 C4 N5 C11B 6.0(4) . . . . ?
C7 C6 N5 C4 141.4(3) . . . . ?
C61 C6 N5 C4 -93.2(3) . . . . ?
C7 C6 N5 C11B -31.1(3) . . . . ?
C61 C6 N5 C11B 94.3(3) . . . . ?
C11A C11B N5 C4 175.0(3) . . . . ?
C1 C11B N5 C4 -60.2(3) . . . . ?
C11A C11B N5 C6 -12.3(4) . . . . ?
C1 C11B N5 C6 112.5(3) . . . . ?
O22 C22 O23 C23 3.4(10) . . . . ?
C21 C22 O23 C23 -174.4(6) . . . . ?
C8 C9 O91 C91 -8.3(7) . . . . ?
C10 C9 O91 C91 171.5(5) . . . . ?
C11 C10 O101 C101 -3.5(7) . . . . ?
C9 C10 O101 C101 177.7(4) . . . . ?

loop_
_cod_related_entry_id
_cod_related_entry_database
_cod_related_entry_code
1 ChemSpider 20572806
